data_7104688
loop_
_publ_author_name
'Yunfeng Chen'
'Cheng Zhong'
'Xiaohua Sun'
'Novruz G. Akhmedov'
'Jeffrey L. Petersen'
'Xiaodong Shi'

_publ_section_title
;
 One-pot cascade Michael--Michael--Aldol condensation for
 diastereoselective synthesis of nitro-substituted cyclohexanes
;
_journal_name_full 'Chem. Commun.'
_journal_page_first 5150
_journal_page_last 5152
_journal_paper_doi 10.1039/b909766j
_journal_volume 34
_journal_year 2009
_chemical_formula_sum 'C12 H19 N O4'
_chemical_formula_weight 241.28
_chemical_name_systematic
;
?
;
_space_group_IT_number 2
_symmetry_cell_setting triclinic
_symmetry_space_group_name_Hall '-P 1'
_symmetry_space_group_name_H-M 'P -1'
_atom_sites_solution_hydrogens geom
_atom_sites_solution_primary direct
_atom_sites_solution_secondary difmap
_audit_creation_method SHELXL-97
_cell_angle_alpha 107.871(1)
_cell_angle_beta 103.942(1)
_cell_angle_gamma 101.569(1)
_cell_formula_units_Z 2
_cell_length_a 6.8860(4)
_cell_length_b 9.8204(6)
_cell_length_c 10.8548(7)
_cell_measurement_reflns_used 3382
_cell_measurement_temperature 293(2)
_cell_measurement_theta_max 27.46
_cell_measurement_theta_min 2.28
_cell_volume 647.41(7)
_computing_structure_refinement 'SHELXL-97 (Sheldrick, 1997)'
_computing_structure_solution 'SHELXS-97 (Sheldrick, 1990)'
_diffrn_ambient_temperature 293(2)
_diffrn_measured_fraction_theta_full 0.949
_diffrn_measured_fraction_theta_max 0.949
_diffrn_radiation_monochromator graphite
_diffrn_radiation_source 'fine-focus sealed tube'
_diffrn_radiation_type MoK\a
_diffrn_radiation_wavelength 0.71073
_diffrn_reflns_av_R_equivalents 0.0295
_diffrn_reflns_av_sigmaI/netI 0.0525
_diffrn_reflns_limit_h_max 8
_diffrn_reflns_limit_h_min -8
_diffrn_reflns_limit_k_max 11
_diffrn_reflns_limit_k_min -12
_diffrn_reflns_limit_l_max 14
_diffrn_reflns_limit_l_min -13
_diffrn_reflns_number 4406
_diffrn_reflns_theta_full 27.53
_diffrn_reflns_theta_max 27.53
_diffrn_reflns_theta_min 2.08
_diffrn_standards_decay_% 0
_exptl_absorpt_coefficient_mu 0.093
_exptl_absorpt_correction_type semi-empirical
_exptl_absorpt_process_details SADABS
_exptl_crystal_colour colorless
_exptl_crystal_density_diffrn 1.238
_exptl_crystal_density_method 'not measured'
_exptl_crystal_description block
_exptl_crystal_F_000 260
_exptl_crystal_size_max 0.40
_exptl_crystal_size_mid 0.36
_exptl_crystal_size_min 0.28
_refine_diff_density_max 0.267
_refine_diff_density_min -0.174
_refine_diff_density_rms 0.047
_refine_ls_extinction_method none
_refine_ls_goodness_of_fit_ref 1.074
_refine_ls_hydrogen_treatment riding
_refine_ls_matrix_type full
_refine_ls_number_parameters 187
_refine_ls_number_reflns 2811
_refine_ls_number_restraints 6
_refine_ls_restrained_S_all 1.081
_refine_ls_R_factor_all 0.0666
_refine_ls_R_factor_gt 0.0590
_refine_ls_shift/su_max 0.006
_refine_ls_shift/su_mean 0.001
_refine_ls_structure_factor_coef Fsqd
_refine_ls_weighting_details 'calc w=1/[\s^2^(Fo^2^)+(0.0896P)^2^+0.0627P] where P=(Fo^2^+2Fc^2^)/3'
_refine_ls_weighting_scheme calc
_refine_ls_wR_factor_gt 0.1662
_refine_ls_wR_factor_ref 0.1766
_reflns_number_gt 2318
_reflns_number_total 2811
_reflns_threshold_expression >2sigma(I)
_cod_data_source_file b909766j.txt
_cod_data_source_block ms38ccd
_cod_original_sg_symbol_H-M P-1
_cod_database_code 7104688

loop_
_symmetry_equiv_pos_as_xyz
'x, y, z'
'-x, -y, -z'

loop_
_atom_site_label
_atom_site_type_symbol
_atom_site_fract_x
_atom_site_fract_y
_atom_site_fract_z
_atom_site_U_iso_or_equiv
_atom_site_adp_type
_atom_site_occupancy
_atom_site_symmetry_multiplicity
_atom_site_calc_flag
_atom_site_refinement_flags
_atom_site_disorder_assembly
_atom_site_disorder_group
O1 O 0.3619(2) 0.63011(16) 1.01309(11) 0.0806(4) Uani 1 1 d . . .
O2 O 0.6372(2) 0.73238(17) 0.97990(13) 0.0859(4) Uani 1 1 d . . .
O3 O 0.17775(18) 0.35066(13) 0.48752(9) 0.0655(3) Uani 1 1 d . . .
H3 H 0.0549 0.3005 0.4626 0.098 Uiso 1 1 calc R . .
O4 O -0.1626(2) 0.21279(17) 0.54793(13) 0.0888(5) Uani 1 1 d . . .
N1 N 0.4502(2) 0.67265(14) 0.94189(11) 0.0573(3) Uani 1 1 d . A .
C1 C 0.3166(2) 0.65695(15) 0.79683(12) 0.0489(3) Uani 1 1 d D . .
C2 C 0.4489(2) 0.62748(17) 0.70272(14) 0.0564(4) Uani 1 1 d . A .
H2A H 0.3780 0.6326 0.6162 0.068 Uiso 1 1 calc R . .
H2B H 0.5822 0.7057 0.7437 0.068 Uiso 1 1 calc R . .
C3 C 0.4893(2) 0.47605(18) 0.67563(15) 0.0572(4) Uani 1 1 d . . .
H3A H 0.5731 0.4747 0.7608 0.069 Uiso 1 1 calc R A .
H3B H 0.5693 0.4628 0.6128 0.069 Uiso 1 1 calc R . .
C4 C 0.2883(2) 0.34621(16) 0.61565(13) 0.0520(3) Uani 1 1 d . A .
C5 C 0.1624(2) 0.37284(15) 0.71599(12) 0.0475(3) Uani 1 1 d . . .
H5 H 0.2450 0.3710 0.8024 0.057 Uiso 1 1 calc R A .
C6 C 0.11966(19) 0.52526(15) 0.74619(13) 0.0492(3) Uani 1 1 d . A .
H6A H 0.0253 0.5245 0.6635 0.059 Uiso 1 1 calc R . .
H6B H 0.0496 0.5393 0.8147 0.059 Uiso 1 1 calc R . .
C7 C 0.2754(14) 0.8067(7) 0.8211(9) 0.063(3) Uani 0.564(18) 1 d PD A 1
C8 C 0.3564(18) 0.9117(13) 0.7811(11) 0.078(2) Uani 0.564(18) 1 d PD A 1
H8A H 0.4496 0.8973 0.7324 0.093 Uiso 0.564(18) 1 calc PR A 1
H8B H 0.3205 1.0005 0.8014 0.093 Uiso 0.564(18) 1 calc PR A 1
C9 C 0.1217(14) 0.8449(10) 0.8959(13) 0.095(3) Uani 0.564(18) 1 d PD A 1
H9A H 0.1420 0.8121 0.9715 0.142 Uiso 0.564(18) 1 calc PR A 1
H9B H -0.0190 0.7955 0.8342 0.142 Uiso 0.564(18) 1 calc PR A 1
H9C H 0.1449 0.9513 0.9292 0.142 Uiso 0.564(18) 1 calc PR A 1
C7' C 0.2647(16) 0.8082(8) 0.8241(12) 0.055(4) Uani 0.436(18) 1 d PD A 2
C8' C 0.0936(18) 0.8173(15) 0.8557(15) 0.101(4) Uani 0.436(18) 1 d PD A 2
H8C H 0.0582 0.9062 0.8721 0.122 Uiso 0.436(18) 1 calc PR A 2
H8D H 0.0082 0.7348 0.8615 0.122 Uiso 0.436(18) 1 calc PR A 2
C9' C 0.4259(19) 0.9244(15) 0.8085(15) 0.080(3) Uani 0.436(18) 1 d PD A 2
H9D H 0.4196 0.8948 0.7144 0.120 Uiso 0.436(18) 1 calc PR A 2
H9E H 0.5629 0.9335 0.8641 0.120 Uiso 0.436(18) 1 calc PR A 2
H9F H 0.3979 1.0191 0.8371 0.120 Uiso 0.436(18) 1 calc PR A 2
C10 C 0.3353(3) 0.1976(2) 0.5931(2) 0.0737(5) Uani 1 1 d . . .
H10A H 0.2069 0.1170 0.5466 0.110 Uiso 1 1 calc R A .
H10B H 0.4023 0.1936 0.6799 0.110 Uiso 1 1 calc R . .
H10C H 0.4266 0.1880 0.5387 0.110 Uiso 1 1 calc R . .
C11 C -0.0466(2) 0.25186(17) 0.66331(15) 0.0582(4) Uani 1 1 d . A .
C12 C -0.1053(3) 0.1855(3) 0.7597(2) 0.0966(7) Uani 1 1 d . . .
H12A H -0.2400 0.1114 0.7143 0.145 Uiso 1 1 calc R A .
H12B H -0.1116 0.2628 0.8370 0.145 Uiso 1 1 calc R . .
H12C H -0.0025 0.1395 0.7902 0.145 Uiso 1 1 calc R . .

loop_
_atom_site_aniso_label
_atom_site_aniso_U_11
_atom_site_aniso_U_22
_atom_site_aniso_U_33
_atom_site_aniso_U_23
_atom_site_aniso_U_13
_atom_site_aniso_U_12
O1 0.0952(9) 0.1058(10) 0.0461(6) 0.0373(6) 0.0202(6) 0.0302(7)
O2 0.0608(7) 0.1031(10) 0.0690(7) 0.0302(7) -0.0078(5) 0.0106(6)
O3 0.0746(7) 0.0803(8) 0.0400(5) 0.0243(5) 0.0136(5) 0.0229(6)
O4 0.0668(8) 0.0986(10) 0.0688(8) 0.0255(7) -0.0006(6) -0.0063(7)
N1 0.0638(8) 0.0597(7) 0.0422(6) 0.0183(5) 0.0062(5) 0.0200(6)
C1 0.0519(7) 0.0559(7) 0.0375(6) 0.0203(5) 0.0084(5) 0.0160(6)
C2 0.0548(8) 0.0643(8) 0.0518(7) 0.0264(6) 0.0189(6) 0.0117(6)
C3 0.0505(7) 0.0732(9) 0.0553(7) 0.0281(7) 0.0225(6) 0.0214(6)
C4 0.0554(8) 0.0607(8) 0.0440(6) 0.0223(6) 0.0156(5) 0.0222(6)
C5 0.0465(7) 0.0561(7) 0.0407(6) 0.0228(5) 0.0094(5) 0.0151(5)
C6 0.0460(7) 0.0590(8) 0.0440(6) 0.0211(5) 0.0128(5) 0.0179(6)
C7 0.061(5) 0.074(5) 0.041(4) 0.018(3) 0.005(3) 0.011(3)
C8 0.091(5) 0.067(3) 0.087(5) 0.038(4) 0.034(4) 0.027(3)
C9 0.108(5) 0.067(4) 0.137(7) 0.040(5) 0.073(6) 0.041(3)
C7' 0.075(7) 0.038(4) 0.051(6) 0.019(4) 0.008(4) 0.027(4)
C8' 0.110(5) 0.065(4) 0.113(6) 0.014(4) 0.010(5) 0.056(4)
C9' 0.096(7) 0.051(3) 0.083(5) 0.028(3) 0.016(5) 0.013(4)
C10 0.0784(11) 0.0687(10) 0.0800(11) 0.0256(8) 0.0294(9) 0.0337(9)
C11 0.0520(8) 0.0601(8) 0.0624(8) 0.0255(7) 0.0154(6) 0.0162(6)
C12 0.0657(11) 0.1225(17) 0.1127(16) 0.0768(15) 0.0235(10) 0.0057(11)

loop_
_atom_type_symbol
_atom_type_description
_atom_type_scat_dispersion_real
_atom_type_scat_dispersion_imag
_atom_type_scat_source
C C 0.0033 0.0016 'International Tables Vol C Tables 4.2.6.8 and 6.1.1.4'
H H 0.0000 0.0000 'International Tables Vol C Tables 4.2.6.8 and 6.1.1.4'
N N 0.0061 0.0033 'International Tables Vol C Tables 4.2.6.8 and 6.1.1.4'
O O 0.0106 0.0060 'International Tables Vol C Tables 4.2.6.8 and 6.1.1.4'

loop_
_geom_angle_atom_site_label_1
_geom_angle_atom_site_label_2
_geom_angle_atom_site_label_3
_geom_angle
_geom_angle_site_symmetry_1
_geom_angle_site_symmetry_3
_geom_angle_publ_flag
O2 N1 O1 122.89(13) . . ?
O2 N1 C1 118.18(12) . . ?
O1 N1 C1 118.86(12) . . ?
C7 C1 C6 114.0(4) . . ?
C7 C1 C2 112.5(3) . . ?
C6 C1 C2 110.40(11) . . ?
C7 C1 C7' 2.9(7) . . ?
C6 C1 C7' 111.6(4) . . ?
C2 C1 C7' 115.2(4) . . ?
C7 C1 N1 103.6(4) . . ?
C6 C1 N1 108.25(10) . . ?
C2 C1 N1 107.58(11) . . ?
C7' C1 N1 103.3(4) . . ?
C3 C2 C1 113.16(11) . . ?
C2 C3 C4 112.73(11) . . ?
O3 C4 C10 110.22(12) . . ?
O3 C4 C3 106.03(11) . . ?
C10 C4 C3 111.12(12) . . ?
O3 C4 C5 110.91(11) . . ?
C10 C4 C5 110.72(12) . . ?
C3 C4 C5 107.73(11) . . ?
C11 C5 C6 108.11(10) . . ?
C11 C5 C4 112.17(11) . . ?
C6 C5 C4 112.30(10) . . ?
C1 C6 C5 113.61(10) . . ?
C8 C7 C1 126.7(8) . . ?
C8 C7 C9 113.8(8) . . ?
C1 C7 C9 119.4(6) . . ?
C8' C7' C9' 129.8(10) . . ?
C8' C7' C1 118.0(8) . . ?
C9' C7' C1 112.1(8) . . ?
O4 C11 C12 120.99(16) . . ?
O4 C11 C5 121.31(14) . . ?
C12 C11 C5 117.69(14) . . ?

loop_
_geom_bond_atom_site_label_1
_geom_bond_atom_site_label_2
_geom_bond_distance
_geom_bond_site_symmetry_2
_geom_bond_publ_flag
O1 N1 1.2102(17) . ?
O2 N1 1.2102(17) . ?
O3 C4 1.4341(15) . ?
O4 C11 1.2058(19) . ?
N1 C1 1.5638(15) . ?
C1 C7 1.510(6) . ?
C1 C6 1.5215(19) . ?
C1 C2 1.5262(19) . ?
C1 C7' 1.554(5) . ?
C2 C3 1.521(2) . ?
C3 C4 1.521(2) . ?
C4 C10 1.518(2) . ?
C4 C5 1.5422(18) . ?
C5 C11 1.5199(19) . ?
C5 C6 1.5351(18) . ?
C7 C8 1.313(7) . ?
C7 C9 1.518(8) . ?
C7' C8' 1.316(9) . ?
C7' C9' 1.504(9) . ?
C11 C12 1.483(2) . ?
